data_4031817
loop_
_publ_author_name
'Engelhart, Jens U.'
'Paulus, Fabian'
'Schaffroth, Manuel'
'Vasilenko, Vladislav'
'Tverskoy, Olena'
'Rominger, Frank'
'Bunz, Uwe H. F.'

_publ_section_title
;
 Halogenated Symmetrical Tetraazapentacenes: Synthesis, Structures, and
 Properties.
;
_journal_issue 3
_journal_name_full 'The Journal of organic chemistry'
_journal_page_first 1198
_journal_page_last 1205
_journal_paper_doi 10.1021/acs.joc.5b02731
_journal_volume 81
_journal_year 2016
_chemical_formula_sum 'C40 H46 Cl4 N4 O0.5 Si2'
_chemical_formula_weight 788.79
_chemical_name_common '1a in manuscript'
_chemical_name_systematic
; 
 ? 
;
_space_group_crystal_system triclinic
_space_group_IT_number 2
_space_group_name_Hall '-P 1'
_space_group_name_H-M_alt 'P -1'
_symmetry_space_group_name_Hall '-P 1'
_symmetry_space_group_name_H-M 'P -1'
_atom_sites_solution_hydrogens geom
_audit_creation_method SHELXL-2014
_cell_angle_alpha 96.914(4)
_cell_angle_beta 102.292(4)
_cell_angle_gamma 102.701(4)
_cell_formula_units_Z 2
_cell_length_a 10.0700(13)
_cell_length_b 12.3582(16)
_cell_length_c 17.963(2)
_cell_measurement_reflns_used 1652
_cell_measurement_temperature 200(2)
_cell_measurement_theta_max 23.68
_cell_measurement_theta_min 2.36
_cell_volume 2097.7(5)
_computing_cell_refinement 'Bruker SAINT'
_computing_data_collection 'Bruker APEX2'
_computing_data_reduction 'Bruker SAINT'
_computing_molecular_graphics 'Bruker SHELXTL'
_computing_publication_material 'Bruker SHELXTL'
_computing_structure_refinement 'SHELXL-2014 (Sheldrick, 2014)'
_computing_structure_solution 'SHELXS-97 (Sheldrick 2008)'
_diffrn_ambient_temperature 200(2)
_diffrn_measured_fraction_theta_full 0.796
_diffrn_measured_fraction_theta_max 1.000
_diffrn_measurement_device_type 'Bruker APEX area detector'
_diffrn_measurement_method '\f and \w scans'
_diffrn_radiation_type MoK\a
_diffrn_radiation_wavelength 0.71073
_diffrn_reflns_av_R_equivalents 0.0756
_diffrn_reflns_av_unetI/netI 0.1039
_diffrn_reflns_laue_measured_fraction_full 0.796
_diffrn_reflns_laue_measured_fraction_max 1.000
_diffrn_reflns_limit_h_max 11
_diffrn_reflns_limit_h_min -11
_diffrn_reflns_limit_k_max 13
_diffrn_reflns_limit_k_min -13
_diffrn_reflns_limit_l_max 19
_diffrn_reflns_limit_l_min -19
_diffrn_reflns_number 19043
_diffrn_reflns_point_group_measured_fraction_full 0.796
_diffrn_reflns_point_group_measured_fraction_max 1.000
_diffrn_reflns_theta_full 25.242
_diffrn_reflns_theta_max 23.256
_diffrn_reflns_theta_min 1.178
_diffrn_source 'sealed tube'
_exptl_absorpt_coefficient_mu 0.373
_exptl_absorpt_correction_T_max 0.9579
_exptl_absorpt_correction_T_min 0.8639
_exptl_absorpt_correction_type multi-scan
_exptl_absorpt_process_details
;
Sheldrick, G. M. (2008). <i>SADABS</i>. University of G\"ottingen, Germany.
;
_exptl_crystal_colour green
_exptl_crystal_density_diffrn 1.249
_exptl_crystal_description plate
_exptl_crystal_F_000 828
_exptl_crystal_size_max 0.470
_exptl_crystal_size_mid 0.060
_exptl_crystal_size_min 0.020
_refine_diff_density_max 0.625
_refine_diff_density_min -0.369
_refine_diff_density_rms 0.100
_refine_ls_extinction_method none
_refine_ls_goodness_of_fit_ref 1.069
_refine_ls_hydrogen_treatment constr
_refine_ls_matrix_type full
_refine_ls_number_parameters 456
_refine_ls_number_reflns 6035
_refine_ls_number_restraints 723
_refine_ls_restrained_S_all 1.053
_refine_ls_R_factor_all 0.1329
_refine_ls_R_factor_gt 0.0717
_refine_ls_shift/su_max 0.000
_refine_ls_shift/su_mean 0.000
_refine_ls_structure_factor_coef Fsqd
_refine_ls_weighting_details 'w=1/[\s^2^(Fo^2^)+(0.0659P)^2^+0.3286P] where P=(Fo^2^+2Fc^2^)/3'
_refine_ls_weighting_scheme calc
_refine_ls_wR_factor_gt 0.1529
_refine_ls_wR_factor_ref 0.1875
_reflns_Friedel_coverage 0.000
_reflns_number_gt 3507
_reflns_number_total 6035
_reflns_threshold_expression 'I > 2\s(I)'
_cod_data_source_file jo5b02731_si_001.cif
_cod_data_source_block je42
_cod_depositor_comments 'Adding full bibliography for 4031817--4031822.cif.'
_cod_original_formula_sum 'C40 H46 Cl4 N4 O0.50 Si2'
_cod_database_code 4031817
_shelx_space_group_comment
; 
The symmetry employed for this shelxl refinement is uniquely defined 
by the following loop, which should always be used as a source of 
symmetry information in preference to the above space-group names. 
They are only intended as comments. 
;
_shelx_estimated_absorpt_t_min 0.844
_shelx_estimated_absorpt_t_max 0.993
_shelxl_version_number 2014-3

loop_
_space_group_symop_operation_xyz
'x, y, z'
'-x, -y, -z'

loop_
_atom_site_label
_atom_site_type_symbol
_atom_site_fract_x
_atom_site_fract_y
_atom_site_fract_z
_atom_site_U_iso_or_equiv
_atom_site_adp_type
_atom_site_occupancy
_atom_site_site_symmetry_order
_atom_site_calc_flag
_atom_site_refinement_flags_posn
_atom_site_refinement_flags_adp
Si1 Si 0.98753(18) 0.29945(14) 0.81773(9) 0.0356(5) Uani 1 1 d D U
Si2 Si 0.46647(19) 0.19994(14) 0.15377(10) 0.0390(5) Uani 1 1 d D U
C1 C 0.8504(5) 0.2666(4) 0.6466(3) 0.0242(13) Uani 1 1 d D U
C2 C 0.9056(6) 0.2781(4) 0.7147(3) 0.0311(14) Uani 1 1 d D U
C3 C 0.6219(6) 0.2336(4) 0.3220(3) 0.0277(13) Uani 1 1 d D U
C4 C 0.5620(6) 0.2256(5) 0.2550(3) 0.0325(14) Uani 1 1 d D U
C11 C 0.7936(5) 0.2576(4) 0.5659(3) 0.0217(12) Uani 1 1 d D U
C12 C 0.7288(5) 0.1512(4) 0.5180(3) 0.0203(12) Uani 1 1 d D U
N13 N 0.7169(4) 0.0586(3) 0.5519(2) 0.0271(11) Uani 1 1 d D U
C14 C 0.6580(5) -0.0409(4) 0.5052(3) 0.0256(13) Uani 1 1 d D U
C15 C 0.6410(5) -0.1407(4) 0.5386(3) 0.0261(13) Uani 1 1 d D U
H15 H 0.6700 -0.1359 0.5930 0.031 Uiso 1 1 calc R U
C16 C 0.5836(5) -0.2417(4) 0.4923(3) 0.0295(13) Uani 1 1 d D U
Cl16 Cl 0.56707(15) -0.36200(11) 0.53351(10) 0.0401(4) Uani 1 1 d D U
Cl17 Cl 0.46637(17) -0.38384(12) 0.35362(10) 0.0490(5) Uani 1 1 d D U
C17 C 0.5373(5) -0.2528(4) 0.4101(3) 0.0327(14) Uani 1 1 d D U
C18 C 0.5463(5) -0.1596(4) 0.3769(3) 0.0311(14) Uani 1 1 d D U
H18 H 0.5123 -0.1673 0.3225 0.037 Uiso 1 1 calc R U
C19 C 0.6069(5) -0.0490(4) 0.4232(3) 0.0249(12) Uani 1 1 d D U
N20 N 0.6151(4) 0.0413(3) 0.3891(2) 0.0264(11) Uani 1 1 d D U
C21 C 0.6756(5) 0.1428(4) 0.4361(3) 0.0225(12) Uani 1 1 d D U
C22 C 0.6842(5) 0.2415(4) 0.4019(3) 0.0223(12) Uani 1 1 d D U
C23 C 0.7511(5) 0.3480(4) 0.4498(3) 0.0207(12) Uani 1 1 d D U
N24 N 0.7632(4) 0.4409(3) 0.4166(2) 0.0238(10) Uani 1 1 d D U
C25 C 0.8228(5) 0.5402(4) 0.4636(3) 0.0226(12) Uani 1 1 d D U
C26 C 0.8413(5) 0.6415(4) 0.4322(3) 0.0282(13) Uani 1 1 d D U
H26 H 0.8139 0.6379 0.3778 0.034 Uiso 1 1 calc R U
C27 C 0.8978(5) 0.7428(4) 0.4795(3) 0.0260(13) Uani 1 1 d D U
Cl27 Cl 0.91964(15) 0.86459(11) 0.44067(9) 0.0354(4) Uani 1 1 d D U
Cl28 Cl 1.01483(16) 0.87980(11) 0.62024(9) 0.0413(4) Uani 1 1 d D U
C28 C 0.9444(5) 0.7492(4) 0.5613(3) 0.0272(13) Uani 1 1 d D U
C29 C 0.9338(5) 0.6555(4) 0.5933(3) 0.0274(13) Uani 1 1 d D U
H29 H 0.9663 0.6615 0.6477 0.033 Uiso 1 1 calc R U
C30 C 0.8739(5) 0.5473(4) 0.5457(3) 0.0232(12) Uani 1 1 d D U
N31 N 0.8649(4) 0.4568(3) 0.5788(2) 0.0247(11) Uani 1 1 d D U
C32 C 0.8044(5) 0.3558(4) 0.5317(3) 0.0208(12) Uani 1 1 d D U
C41 C 0.8431(6) 0.2468(5) 0.8650(3) 0.0444(16) Uani 1 1 d D U
H41 H 0.7946 0.1690 0.8360 0.053 Uiso 1 1 calc R U
C42 C 0.7305(7) 0.3121(7) 0.8570(4) 0.069(2) Uani 1 1 d D U
H42A H 0.6995 0.3195 0.8027 0.104 Uiso 1 1 calc R U
H42B H 0.6503 0.2717 0.8740 0.104 Uiso 1 1 calc R U
H42C H 0.7691 0.3872 0.8890 0.104 Uiso 1 1 calc R U
C43 C 0.8939(8) 0.2335(6) 0.9485(4) 0.071(2) Uani 1 1 d D U
H43A H 0.9662 0.1913 0.9521 0.106 Uiso 1 1 calc R U
H43B H 0.9336 0.3081 0.9811 0.106 Uiso 1 1 calc R U
H43C H 0.8148 0.1926 0.9662 0.106 Uiso 1 1 calc R U
C44 C 1.1190(6) 0.2119(5) 0.8298(4) 0.0469(16) Uani 1 1 d D U
H44 H 1.1607 0.2204 0.8866 0.056 Uiso 1 1 calc R U
C45 C 1.2393(7) 0.2496(6) 0.7925(5) 0.076(2) Uani 1 1 d D U
H45A H 1.2839 0.3298 0.8120 0.113 Uiso 1 1 calc R U
H45B H 1.3086 0.2058 0.8052 0.113 Uiso 1 1 calc R U
H45C H 1.2031 0.2376 0.7362 0.113 Uiso 1 1 calc R U
C46 C 1.0486(8) 0.0872(5) 0.7999(5) 0.072(2) Uani 1 1 d D U
H46A H 0.9712 0.0636 0.8243 0.108 Uiso 1 1 calc R U
H46B H 1.0120 0.0749 0.7437 0.108 Uiso 1 1 calc R U
H46C H 1.1175 0.0430 0.8127 0.108 Uiso 1 1 calc R U
C47 C 1.0751(7) 0.4531(5) 0.8487(4) 0.059(2) Uani 1 1 d D U
H47 H 1.1539 0.4573 0.8225 0.071 Uiso 1 1 calc R U
C48 C 1.1590(8) 0.4858(6) 0.9308(4) 0.076(2) Uani 1 1 d D U
H48A H 1.1958 0.4228 0.9467 0.114 Uiso 1 1 calc R U
H48B H 1.2373 0.5514 0.9356 0.114 Uiso 1 1 calc R U
H48C H 1.0989 0.5046 0.9641 0.114 Uiso 1 1 calc R U
C49 C 1.0113(13) 0.5328(7) 0.8134(7) 0.201(8) Uani 1 1 d D U
H49A H 0.9602 0.4993 0.7599 0.301 Uiso 1 1 calc R U
H49B H 0.9457 0.5534 0.8424 0.301 Uiso 1 1 calc R U
H49C H 1.0841 0.6002 0.8139 0.301 Uiso 1 1 calc R U
C51 C 0.5093(7) 0.3352(5) 0.1166(4) 0.0559(19) Uani 1 1 d D U
H51 H 0.6141 0.3594 0.1281 0.067 Uiso 1 1 calc R U
C52 C 0.4643(10) 0.4310(6) 0.1569(5) 0.103(3) Uani 1 1 d D U
H52A H 0.4984 0.4385 0.2130 0.155 Uiso 1 1 calc R U
H52B H 0.5039 0.5013 0.1405 0.155 Uiso 1 1 calc R U
H52C H 0.3616 0.4152 0.1431 0.155 Uiso 1 1 calc R U
C53 C 0.4569(9) 0.3222(7) 0.0287(4) 0.098(3) Uani 1 1 d D U
H53A H 0.4866 0.2600 0.0034 0.147 Uiso 1 1 calc R U
H53B H 0.3542 0.3060 0.0146 0.147 Uiso 1 1 calc R U
H53C H 0.4965 0.3921 0.0120 0.147 Uiso 1 1 calc R U
C54 C 0.2764(6) 0.1426(6) 0.1514(4) 0.0574(19) Uani 1 1 d D U
H54 H 0.2725 0.0695 0.1704 0.069 Uiso 1 1 calc R U
C55 C 0.2194(8) 0.2110(7) 0.2067(5) 0.102(3) Uani 1 1 d D U
H55A H 0.2846 0.2296 0.2581 0.153 Uiso 1 1 calc R U
H55B H 0.2090 0.2807 0.1879 0.153 Uiso 1 1 calc R U
H55C H 0.1277 0.1671 0.2099 0.153 Uiso 1 1 calc R U
C56 C 0.1800(8) 0.1113(8) 0.0708(5) 0.111(3) Uani 1 1 d D U
H56A H 0.2204 0.0672 0.0367 0.166 Uiso 1 1 calc R U
H56B H 0.0879 0.0665 0.0727 0.166 Uiso 1 1 calc R U
H56C H 0.1692 0.1800 0.0507 0.166 Uiso 1 1 calc R U
C57 C 0.5370(7) 0.0911(5) 0.1042(4) 0.0546(18) Uani 1 1 d D U
H57 H 0.4864 0.0745 0.0482 0.066 Uiso 1 1 calc R U
C58 C 0.6925(8) 0.1337(6) 0.1092(5) 0.082(3) Uani 1 1 d D U
H58A H 0.7089 0.2049 0.0896 0.123 Uiso 1 1 calc R U
H58B H 0.7459 0.1458 0.1632 0.123 Uiso 1 1 calc R U
H58C H 0.7231 0.0778 0.0779 0.123 Uiso 1 1 calc R U
C59 C 0.5128(8) -0.0193(5) 0.1347(4) 0.072(2) Uani 1 1 d D U
H59A H 0.4125 -0.0473 0.1317 0.109 Uiso 1 1 calc R U
H59B H 0.5437 -0.0748 0.1033 0.109 Uiso 1 1 calc R U
H59C H 0.5665 -0.0069 0.1886 0.109 Uiso 1 1 calc R U
O1 O 0.3190(17) -0.0212(14) 0.2858(10) 0.043(7) Uiso 0.235(10) 1 d . .

loop_
_atom_site_aniso_label
_atom_site_aniso_U_11
_atom_site_aniso_U_22
_atom_site_aniso_U_33
_atom_site_aniso_U_23
_atom_site_aniso_U_13
_atom_site_aniso_U_12
Si1 0.0467(11) 0.0305(10) 0.0234(10) 0.0032(8) -0.0019(8) 0.0082(8)
Si2 0.0529(12) 0.0299(10) 0.0251(10) 0.0053(8) -0.0045(8) 0.0045(9)
C1 0.024(3) 0.022(3) 0.027(3) 0.004(2) 0.005(2) 0.007(2)
C2 0.035(3) 0.027(3) 0.031(3) 0.002(2) 0.005(2) 0.012(3)
C3 0.030(3) 0.019(3) 0.031(3) 0.005(2) 0.005(2) 0.003(2)
C4 0.037(3) 0.028(3) 0.030(3) 0.005(2) 0.005(2) 0.008(3)
C11 0.016(3) 0.020(2) 0.027(3) 0.003(2) 0.004(2) 0.002(2)
C12 0.013(3) 0.022(2) 0.026(3) 0.003(2) 0.004(2) 0.007(2)
N13 0.027(3) 0.020(2) 0.034(3) 0.0039(19) 0.006(2) 0.0080(19)
C14 0.018(3) 0.022(3) 0.036(3) 0.000(2) 0.005(2) 0.008(2)
C15 0.023(3) 0.020(3) 0.040(3) 0.007(2) 0.012(3) 0.009(2)
C16 0.019(3) 0.016(3) 0.056(3) 0.006(2) 0.013(3) 0.006(2)
Cl16 0.0341(9) 0.0204(8) 0.0705(12) 0.0118(7) 0.0209(8) 0.0067(7)
Cl17 0.0488(10) 0.0212(8) 0.0654(12) -0.0083(8) 0.0045(9) 0.0028(7)
C17 0.021(3) 0.023(3) 0.051(3) -0.002(2) 0.008(3) 0.007(2)
C18 0.024(3) 0.024(3) 0.038(3) -0.006(2) 0.001(3) 0.005(2)
C19 0.020(3) 0.021(3) 0.031(3) -0.001(2) 0.002(2) 0.006(2)
N20 0.021(2) 0.025(2) 0.031(3) 0.0023(19) 0.002(2) 0.0046(19)
C21 0.018(3) 0.023(3) 0.027(3) 0.001(2) 0.004(2) 0.007(2)
C22 0.023(3) 0.022(3) 0.023(3) 0.002(2) 0.005(2) 0.009(2)
C23 0.020(3) 0.023(3) 0.021(3) 0.008(2) 0.007(2) 0.007(2)
N24 0.025(3) 0.024(2) 0.025(2) 0.0078(18) 0.008(2) 0.0097(19)
C25 0.017(3) 0.018(2) 0.032(3) 0.005(2) 0.005(2) 0.006(2)
C26 0.029(3) 0.024(3) 0.039(3) 0.010(2) 0.018(3) 0.009(2)
C27 0.017(3) 0.021(3) 0.046(3) 0.011(2) 0.015(2) 0.007(2)
Cl27 0.0373(9) 0.0222(8) 0.0532(10) 0.0153(7) 0.0182(8) 0.0096(7)
Cl28 0.0474(10) 0.0187(8) 0.0524(11) 0.0000(7) 0.0100(8) 0.0027(7)
C28 0.025(3) 0.016(3) 0.039(3) 0.002(2) 0.009(2) 0.004(2)
C29 0.020(3) 0.027(3) 0.034(3) 0.002(2) 0.005(2) 0.006(2)
C30 0.018(3) 0.021(3) 0.032(3) 0.005(2) 0.006(2) 0.007(2)
N31 0.025(3) 0.022(2) 0.024(2) -0.0005(18) 0.004(2) 0.0038(19)
C32 0.021(3) 0.019(2) 0.023(3) 0.002(2) 0.008(2) 0.006(2)
C41 0.058(4) 0.039(4) 0.035(3) 0.008(3) 0.010(3) 0.011(3)
C42 0.074(5) 0.087(6) 0.063(5) 0.025(4) 0.028(4) 0.037(4)
C43 0.085(6) 0.091(6) 0.047(4) 0.029(4) 0.021(4) 0.031(5)
C44 0.052(4) 0.053(4) 0.033(4) 0.011(3) -0.003(3) 0.019(3)
C45 0.063(5) 0.077(6) 0.089(6) 0.014(5) 0.023(4) 0.022(4)
C46 0.078(5) 0.054(4) 0.092(6) 0.015(4) 0.017(5) 0.035(4)
C47 0.075(5) 0.036(4) 0.049(4) 0.001(3) -0.003(4) -0.001(3)
C48 0.084(6) 0.059(5) 0.058(5) -0.013(4) -0.003(4) -0.005(4)
C49 0.264(14) 0.037(5) 0.188(11) 0.004(6) -0.140(10) 0.000(6)
C51 0.065(5) 0.045(4) 0.052(4) 0.021(3) 0.001(3) 0.008(3)
C52 0.143(9) 0.046(5) 0.137(8) 0.033(5) 0.052(7) 0.030(5)
C53 0.126(8) 0.087(6) 0.063(5) 0.045(4) -0.009(5) 0.000(6)
C54 0.041(4) 0.052(4) 0.068(5) 0.023(4) -0.005(3) 0.000(3)
C55 0.067(6) 0.095(7) 0.147(8) 0.017(6) 0.041(6) 0.014(5)
C56 0.071(6) 0.126(8) 0.098(6) 0.038(5) -0.031(5) -0.013(5)
C57 0.084(5) 0.042(4) 0.032(4) 0.000(3) 0.007(3) 0.014(3)
C58 0.107(6) 0.064(5) 0.091(7) 0.013(5) 0.051(5) 0.031(4)
C59 0.094(6) 0.042(4) 0.081(6) 0.014(4) 0.017(5) 0.020(4)

loop_
_atom_type_symbol
_atom_type_description
_atom_type_scat_dispersion_real
_atom_type_scat_dispersion_imag
_atom_type_scat_source
C C 0.0033 0.0016 'International Tables Vol C Tables 4.2.6.8 and 6.1.1.4'
H H 0.0000 0.0000 'International Tables Vol C Tables 4.2.6.8 and 6.1.1.4'
N N 0.0061 0.0033 'International Tables Vol C Tables 4.2.6.8 and 6.1.1.4'
O O 0.0106 0.0060 'International Tables Vol C Tables 4.2.6.8 and 6.1.1.4'
Si Si 0.0817 0.0704 'International Tables Vol C Tables 4.2.6.8 and 6.1.1.4'
Cl Cl 0.1484 0.1585 'International Tables Vol C Tables 4.2.6.8 and 6.1.1.4'

loop_
_geom_angle_atom_site_label_1
_geom_angle_atom_site_label_2
_geom_angle_atom_site_label_3
_geom_angle
C2 Si1 C47 106.7(3)
C2 Si1 C41 106.1(3)
C47 Si1 C41 114.5(3)
C2 Si1 C44 107.0(3)
C47 Si1 C44 111.4(3)
C41 Si1 C44 110.6(3)
C4 Si2 C51 107.5(3)
C4 Si2 C57 105.1(3)
C51 Si2 C57 110.5(3)
C4 Si2 C54 106.2(3)
C51 Si2 C54 115.7(3)
C57 Si2 C54 111.0(3)
C2 C1 C11 176.3(6)
C1 C2 Si1 178.3(5)
C4 C3 C22 176.4(6)
C3 C4 Si2 174.9(5)
C12 C11 C32 118.9(4)
C12 C11 C1 121.0(4)
C32 C11 C1 120.1(4)
N13 C12 C11 118.1(4)
N13 C12 C21 121.4(4)
C11 C12 C21 120.5(4)
C14 N13 C12 116.8(4)
N13 C14 C15 118.7(5)
N13 C14 C19 121.6(4)
C15 C14 C19 119.6(4)
C16 C15 C14 119.5(5)
C16 C15 H15 120.3
C14 C15 H15 120.3
C15 C16 C17 122.1(5)
C15 C16 Cl16 118.9(4)
C17 C16 Cl16 119.0(4)
C18 C17 C16 119.9(5)
C18 C17 Cl17 119.8(5)
C16 C17 Cl17 120.2(4)
C17 C18 C19 120.6(5)
C17 C18 H18 119.7
C19 C18 H18 119.7
N20 C19 C14 122.4(4)
N20 C19 C18 119.5(5)
C14 C19 C18 118.1(5)
C19 N20 C21 116.4(4)
N20 C21 C22 118.0(4)
N20 C21 C12 121.4(4)
C22 C21 C12 120.6(4)
C23 C22 C3 120.8(4)
C23 C22 C21 118.7(4)
C3 C22 C21 120.5(4)
N24 C23 C22 118.5(4)
N24 C23 C32 121.2(4)
C22 C23 C32 120.4(4)
C25 N24 C23 117.1(4)
N24 C25 C26 120.0(5)
N24 C25 C30 121.4(4)
C26 C25 C30 118.6(4)
C27 C26 C25 120.5(5)
C27 C26 H26 119.8
C25 C26 H26 119.8
C26 C27 C28 120.4(5)
C26 C27 Cl27 119.9(4)
C28 C27 Cl27 119.6(4)
C29 C28 C27 121.3(5)
C29 C28 Cl28 119.3(4)
C27 C28 Cl28 119.4(4)
C28 C29 C30 120.1(5)
C28 C29 H29 120.0
C30 C29 H29 120.0
N31 C30 C29 118.7(5)
N31 C30 C25 122.2(4)
C29 C30 C25 119.1(4)
C30 N31 C32 116.8(4)
N31 C32 C11 117.8(4)
N31 C32 C23 121.4(4)
C11 C32 C23 120.8(4)
C43 C41 C42 111.1(5)
C43 C41 Si1 114.1(4)
C42 C41 Si1 114.1(4)
C43 C41 H41 105.5
C42 C41 H41 105.5
Si1 C41 H41 105.5
C41 C42 H42A 109.5
C41 C42 H42B 109.5
H42A C42 H42B 109.5
C41 C42 H42C 109.5
H42A C42 H42C 109.5
H42B C42 H42C 109.5
C41 C43 H43A 109.5
C41 C43 H43B 109.5
H43A C43 H43B 109.5
C41 C43 H43C 109.5
H43A C43 H43C 109.5
H43B C43 H43C 109.5
C45 C44 C46 110.0(6)
C45 C44 Si1 113.5(5)
C46 C44 Si1 111.4(4)
C45 C44 H44 107.2
C46 C44 H44 107.2
Si1 C44 H44 107.2
C44 C45 H45A 109.5
C44 C45 H45B 109.5
H45A C45 H45B 109.5
C44 C45 H45C 109.5
H45A C45 H45C 109.5
H45B C45 H45C 109.5
C44 C46 H46A 109.5
C44 C46 H46B 109.5
H46A C46 H46B 109.5
C44 C46 H46C 109.5
H46A C46 H46C 109.5
H46B C46 H46C 109.5
C49 C47 C48 119.0(7)
C49 C47 Si1 119.2(5)
C48 C47 Si1 114.6(5)
C49 C47 H47 99.0
C48 C47 H47 99.0
Si1 C47 H47 99.0
C47 C48 H48A 109.5
C47 C48 H48B 109.5
H48A C48 H48B 109.5
C47 C48 H48C 109.5
H48A C48 H48C 109.5
H48B C48 H48C 109.5
C47 C49 H49A 109.5
C47 C49 H49B 109.5
H49A C49 H49B 109.5
C47 C49 H49C 109.5
H49A C49 H49C 109.5
H49B C49 H49C 109.5
C52 C51 C53 110.3(6)
C52 C51 Si2 114.5(5)
C53 C51 Si2 113.5(5)
C52 C51 H51 105.9
C53 C51 H51 106.0
Si2 C51 H51 106.0
C51 C52 H52A 109.5
C51 C52 H52B 109.5
H52A C52 H52B 109.5
C51 C52 H52C 109.5
H52A C52 H52C 109.5
H52B C52 H52C 109.5
C51 C53 H53A 109.5
C51 C53 H53B 109.5
H53A C53 H53B 109.5
C51 C53 H53C 109.5
H53A C53 H53C 109.5
H53B C53 H53C 109.5
C55 C54 C56 111.9(7)
C55 C54 Si2 115.3(5)
C56 C54 Si2 114.0(5)
C55 C54 H54 104.8
C56 C54 H54 104.8
Si2 C54 H54 104.8
C54 C55 H55A 109.5
C54 C55 H55B 109.5
H55A C55 H55B 109.5
C54 C55 H55C 109.5
H55A C55 H55C 109.5
H55B C55 H55C 109.5
C54 C56 H56A 109.5
C54 C56 H56B 109.5
H56A C56 H56B 109.5
C54 C56 H56C 109.5
H56A C56 H56C 109.5
H56B C56 H56C 109.5
C58 C57 C59 109.0(6)
C58 C57 Si2 111.9(5)
C59 C57 Si2 113.4(5)
C58 C57 H57 107.4
C59 C57 H57 107.4
Si2 C57 H57 107.4
C57 C58 H58A 109.5
C57 C58 H58B 109.5
H58A C58 H58B 109.5
C57 C58 H58C 109.5
H58A C58 H58C 109.5
H58B C58 H58C 109.5
C57 C59 H59A 109.5
C57 C59 H59B 109.5
H59A C59 H59B 109.5
C57 C59 H59C 109.5
H59A C59 H59C 109.5
H59B C59 H59C 109.5

loop_
_geom_bond_atom_site_label_1
_geom_bond_atom_site_label_2
_geom_bond_distance
Si1 C2 1.820(6)
Si1 C47 1.869(6)
Si1 C41 1.872(6)
Si1 C44 1.880(6)
Si2 C4 1.821(6)
Si2 C51 1.870(6)
Si2 C57 1.873(6)
Si2 C54 1.878(6)
C1 C2 1.208(6)
C1 C11 1.423(7)
C3 C4 1.207(7)
C3 C22 1.420(7)
C11 C12 1.416(6)
C11 C32 1.418(6)
C12 N13 1.355(6)
C12 C21 1.438(7)
N13 C14 1.337(6)
C14 C15 1.428(6)
C14 C19 1.436(7)
C15 C16 1.345(6)
C15 H15 0.9500
C16 C17 1.430(7)
C16 Cl16 1.731(5)
Cl17 C17 1.718(5)
C17 C18 1.354(7)
C18 C19 1.441(6)
C18 H18 0.9500
C19 N20 1.332(6)
N20 C21 1.360(6)
C21 C22 1.424(6)
C22 C23 1.420(6)
C23 N24 1.350(6)
C23 C32 1.438(6)
N24 C25 1.337(6)
C25 C26 1.425(6)
C25 C30 1.440(7)
C26 C27 1.356(7)
C26 H26 0.9500
C27 C28 1.431(7)
C27 Cl27 1.724(5)
Cl28 C28 1.731(5)
C28 C29 1.348(7)
C29 C30 1.427(6)
C29 H29 0.9500
C30 N31 1.324(6)
N31 C32 1.356(6)
C41 C43 1.519(7)
C41 C42 1.522(7)
C41 H41 1.0000
C42 H42A 0.9800
C42 H42B 0.9800
C42 H42C 0.9800
C43 H43A 0.9800
C43 H43B 0.9800
C43 H43C 0.9800
C44 C45 1.519(8)
C44 C46 1.524(7)
C44 H44 1.0000
C45 H45A 0.9800
C45 H45B 0.9800
C45 H45C 0.9800
C46 H46A 0.9800
C46 H46B 0.9800
C46 H46C 0.9800
C47 C49 1.428(9)
C47 C48 1.493(7)
C47 H47 1.0000
C48 H48A 0.9800
C48 H48B 0.9800
C48 H48C 0.9800
C49 H49A 0.9800
C49 H49B 0.9800
C49 H49C 0.9800
C51 C52 1.516(8)
C51 C53 1.530(8)
C51 H51 1.0000
C52 H52A 0.9800
C52 H52B 0.9800
C52 H52C 0.9800
C53 H53A 0.9800
C53 H53B 0.9800
C53 H53C 0.9800
C54 C55 1.512(8)
C54 C56 1.513(8)
C54 H54 1.0000
C55 H55A 0.9800
C55 H55B 0.9800
C55 H55C 0.9800
C56 H56A 0.9800
C56 H56B 0.9800
C56 H56C 0.9800
C57 C58 1.518(8)
C57 C59 1.519(7)
C57 H57 1.0000
C58 H58A 0.9800
C58 H58B 0.9800
C58 H58C 0.9800
C59 H59A 0.9800
C59 H59B 0.9800
C59 H59C 0.9800

loop_
_geom_torsion_atom_site_label_1
_geom_torsion_atom_site_label_2
_geom_torsion_atom_site_label_3
_geom_torsion_atom_site_label_4
_geom_torsion
C32 C11 C12 N13 -178.7(5)
C1 C11 C12 N13 2.9(7)
C32 C11 C12 C21 0.3(7)
C1 C11 C12 C21 -178.1(5)
C11 C12 N13 C14 -178.7(5)
C21 C12 N13 C14 2.3(7)
C12 N13 C14 C15 -178.9(5)
C12 N13 C14 C19 -1.4(7)
N13 C14 C15 C16 -179.1(5)
C19 C14 C15 C16 3.3(8)
C14 C15 C16 C17 -0.6(8)
C14 C15 C16 Cl16 178.7(4)
C15 C16 C17 C18 -2.2(8)
Cl16 C16 C17 C18 178.5(4)
C15 C16 C17 Cl17 179.3(4)
Cl16 C16 C17 Cl17 0.0(6)
C16 C17 C18 C19 2.2(8)
Cl17 C17 C18 C19 -179.3(4)
N13 C14 C19 N20 0.0(8)
C15 C14 C19 N20 177.5(5)
N13 C14 C19 C18 179.3(5)
C15 C14 C19 C18 -3.2(7)
C17 C18 C19 N20 179.7(5)
C17 C18 C19 C14 0.5(8)
C14 C19 N20 C21 0.3(7)
C18 C19 N20 C21 -178.9(5)
C19 N20 C21 C22 -179.0(5)
C19 N20 C21 C12 0.6(7)
N13 C12 C21 N20 -2.1(8)
C11 C12 C21 N20 179.0(5)
N13 C12 C21 C22 177.6(5)
C11 C12 C21 C22 -1.4(7)
N20 C21 C22 C23 -178.0(5)
C12 C21 C22 C23 2.4(7)
N20 C21 C22 C3 4.5(7)
C12 C21 C22 C3 -175.1(5)
C3 C22 C23 N24 -4.7(8)
C21 C22 C23 N24 177.8(5)
C3 C22 C23 C32 175.3(5)
C21 C22 C23 C32 -2.2(7)
C22 C23 N24 C25 178.0(5)
C32 C23 N24 C25 -2.0(7)
C23 N24 C25 C26 178.8(5)
C23 N24 C25 C30 1.0(7)
N24 C25 C26 C27 178.0(5)
C30 C25 C26 C27 -4.1(8)
C25 C26 C27 C28 2.3(8)
C25 C26 C27 Cl27 180.0(4)
C26 C27 C28 C29 0.1(8)
Cl27 C27 C28 C29 -177.5(4)
C26 C27 C28 Cl28 -179.5(4)
Cl27 C27 C28 Cl28 2.9(6)
C27 C28 C29 C30 -0.7(8)
Cl28 C28 C29 C30 179.0(4)
C28 C29 C30 N31 -180.0(5)
C28 C29 C30 C25 -1.2(8)
N24 C25 C30 N31 0.1(8)
C26 C25 C30 N31 -177.7(5)
N24 C25 C30 C29 -178.6(5)
C26 C25 C30 C29 3.5(7)
C29 C30 N31 C32 178.6(5)
C25 C30 N31 C32 -0.2(7)
C30 N31 C32 C11 -180.0(5)
C30 N31 C32 C23 -0.9(7)
C12 C11 C32 N31 179.0(5)
C1 C11 C32 N31 -2.6(7)
C12 C11 C32 C23 -0.1(7)
C1 C11 C32 C23 178.2(5)
N24 C23 C32 N31 2.0(8)
C22 C23 C32 N31 -178.0(5)
N24 C23 C32 C11 -178.9(5)
C22 C23 C32 C11 1.1(7)
C2 Si1 C41 C43 167.3(5)
C47 Si1 C41 C43 -75.3(6)
C44 Si1 C41 C43 51.6(6)
C2 Si1 C41 C42 -63.4(5)
C47 Si1 C41 C42 53.9(6)
C44 Si1 C41 C42 -179.1(5)
C2 Si1 C44 C45 64.7(5)
C47 Si1 C44 C45 -51.6(6)
C41 Si1 C44 C45 179.8(5)
C2 Si1 C44 C46 -60.2(5)
C47 Si1 C44 C46 -176.5(5)
C41 Si1 C44 C46 54.9(5)
C2 Si1 C47 C49 34.9(10)
C41 Si1 C47 C49 -82.1(9)
C44 Si1 C47 C49 151.4(9)
C2 Si1 C47 C48 -175.1(5)
C41 Si1 C47 C48 67.9(6)
C44 Si1 C47 C48 -58.6(7)
C4 Si2 C51 C52 -62.1(6)
C57 Si2 C51 C52 -176.4(6)
C54 Si2 C51 C52 56.3(7)
C4 Si2 C51 C53 170.1(6)
C57 Si2 C51 C53 55.8(7)
C54 Si2 C51 C53 -71.5(7)
C4 Si2 C54 C55 50.9(6)
C51 Si2 C54 C55 -68.3(6)
C57 Si2 C54 C55 164.7(6)
C4 Si2 C54 C56 -177.6(6)
C51 Si2 C54 C56 63.2(7)
C57 Si2 C54 C56 -63.8(6)
C4 Si2 C57 C58 -62.6(5)
C51 Si2 C57 C58 53.1(6)
C54 Si2 C57 C58 -177.0(5)
C4 Si2 C57 C59 61.2(6)
C51 Si2 C57 C59 176.9(5)
C54 Si2 C57 C59 -53.2(6)
